data_2234344
loop_
_publ_author_name
'Li, Zhi'

_publ_section_title
;
 1,4-Phenylenebis(methylene) dicarbamate
;
_journal_coeditor_code NK2147
_journal_issue 4
_journal_name_full 'Acta Crystallographica Section E'
_journal_page_first o1227
_journal_paper_doi 10.1107/S1600536812012718
_journal_volume 68
_journal_year 2012
_chemical_formula_iupac 'C10 H12 N2 O4'
_chemical_formula_moiety 'C10 H12 N2 O4'
_chemical_formula_sum 'C10 H12 N2 O4'
_chemical_formula_weight 224.22
_chemical_melting_point 485
_chemical_name_systematic
;
1,4-Phenylenebis(methylene) dicarbamate
;
_space_group_IT_number 2
_symmetry_cell_setting triclinic
_symmetry_space_group_name_Hall '-P 1'
_symmetry_space_group_name_H-M 'P -1'
_atom_sites_solution_hydrogens geom
_atom_sites_solution_primary direct
_atom_sites_solution_secondary difmap
_cell_angle_alpha 79.290(4)
_cell_angle_beta 79.351(4)
_cell_angle_gamma 88.640(4)
_cell_formula_units_Z 1
_cell_length_a 4.9542(14)
_cell_length_b 6.4194(18)
_cell_length_c 8.418(2)
_cell_measurement_reflns_used 819
_cell_measurement_temperature 294(2)
_cell_measurement_theta_max 26.13
_cell_measurement_theta_min 2.51
_cell_volume 258.51(12)
_computing_cell_refinement 'SAINT (Bruker, 2007)'
_computing_data_collection 'SMART (Bruker, 2007)'
_computing_data_reduction 'SAINT (Bruker, 2007'
_computing_molecular_graphics 'Mercury (Macrae <i>et al.</i>, 2008)'
_computing_publication_material 'Mercury (Macrae <i>et al.</i>, 2008 and SHELXL97 (Sheldrick, 2008)'
_computing_structure_refinement 'SHELXL97 (Sheldrick, 2008)'
_computing_structure_solution 'SHELXS97 (Sheldrick, 2008)'
_diffrn_ambient_temperature 294(2)
_diffrn_measured_fraction_theta_full 0.990
_diffrn_measured_fraction_theta_max 0.990
_diffrn_measurement_device_type 'Bruker SMART CCD area-detector'
_diffrn_measurement_method 'phi and omega scans'
_diffrn_radiation_monochromator graphite
_diffrn_radiation_source 'fine-focus sealed tube'
_diffrn_radiation_type MoK\a
_diffrn_radiation_wavelength 0.71073
_diffrn_reflns_av_R_equivalents 0.0217
_diffrn_reflns_av_sigmaI/netI 0.0257
_diffrn_reflns_limit_h_max 5
_diffrn_reflns_limit_h_min -4
_diffrn_reflns_limit_k_max 5
_diffrn_reflns_limit_k_min -7
_diffrn_reflns_limit_l_max 9
_diffrn_reflns_limit_l_min -9
_diffrn_reflns_number 1310
_diffrn_reflns_theta_full 25.01
_diffrn_reflns_theta_max 25.01
_diffrn_reflns_theta_min 2.51
_exptl_absorpt_coefficient_mu 0.113
_exptl_absorpt_correction_T_max 0.975
_exptl_absorpt_correction_T_min 0.962
_exptl_absorpt_correction_type multi-scan
_exptl_absorpt_process_details '(SADABS; Sheldrick, 1996)'
_exptl_crystal_colour colourless
_exptl_crystal_density_diffrn 1.440
_exptl_crystal_density_method 'not measured'
_exptl_crystal_description needle
_exptl_crystal_F_000 118
_exptl_crystal_size_max 0.30
_exptl_crystal_size_mid 0.28
_exptl_crystal_size_min 0.22
_refine_diff_density_max 0.147
_refine_diff_density_min -0.213
_refine_ls_extinction_method none
_refine_ls_goodness_of_fit_ref 1.059
_refine_ls_hydrogen_treatment mixed
_refine_ls_matrix_type full
_refine_ls_number_parameters 81
_refine_ls_number_reflns 902
_refine_ls_number_restraints 0
_refine_ls_restrained_S_all 1.059
_refine_ls_R_factor_all 0.0439
_refine_ls_R_factor_gt 0.0379
_refine_ls_shift/su_max 0.000
_refine_ls_shift/su_mean 0.000
_refine_ls_structure_factor_coef Fsqd
_refine_ls_weighting_details 'calc w=1/[\s^2^(Fo^2^)+(0.0539P)^2^+0.0526P] where P=(Fo^2^+2Fc^2^)/3'
_refine_ls_weighting_scheme calc
_refine_ls_wR_factor_gt 0.0947
_refine_ls_wR_factor_ref 0.0998
_reflns_number_gt 764
_reflns_number_total 902
_reflns_threshold_expression I>2sigma(I)
_cod_data_source_file nk2147.cif
_cod_data_source_block I
_cod_original_cell_volume 258.50(13)
_cod_database_code 2234344
_cod_database_fobs_code 2234344

loop_
_symmetry_equiv_pos_as_xyz
'x, y, z'
'-x, -y, -z'

loop_
_atom_site_type_symbol
_atom_site_label
_atom_site_fract_x
_atom_site_fract_y
_atom_site_fract_z
_atom_site_U_iso_or_equiv
_atom_site_adp_type
_atom_site_calc_flag
_atom_site_refinement_flags
_atom_site_occupancy
_atom_site_symmetry_multiplicity
O O1 0.2931(2) 0.76540(17) 0.12334(15) 0.0498(4) Uani d . 1 1
O O2 0.5723(2) 0.51407(16) 0.22471(13) 0.0427(4) Uani d . 1 1
N N1 0.7519(3) 0.7787(2) 0.02862(18) 0.0451(4) Uani d . 1 1
C C1 0.5223(3) 0.6939(2) 0.12480(18) 0.0361(4) Uani d . 1 1
C C2 0.3389(3) 0.4099(2) 0.3354(2) 0.0419(4) Uani d . 1 1
H H2A 0.1959 0.3894 0.2749 0.050 Uiso calc R 1 1
H H2B 0.2661 0.4963 0.4162 0.050 Uiso calc R 1 1
C C3 0.4273(3) 0.1990(2) 0.41993(17) 0.0348(4) Uani d . 1 1
C C4 0.6516(3) 0.0921(2) 0.35056(19) 0.0432(4) Uani d . 1 1
H H4 0.7555 0.1532 0.2496 0.052 Uiso calc R 1 1
C C5 0.2772(3) 0.1045(2) 0.57031(19) 0.0417(4) Uani d . 1 1
H H5 0.1262 0.1741 0.6189 0.050 Uiso calc R 1 1
H H1A 0.912(4) 0.735(3) 0.053(2) 0.057(5) Uiso d . 1 1
H H1B 0.740(4) 0.914(3) -0.031(2) 0.054(5) Uiso d . 1 1

loop_
_atom_site_aniso_label
_atom_site_aniso_U_11
_atom_site_aniso_U_22
_atom_site_aniso_U_33
_atom_site_aniso_U_12
_atom_site_aniso_U_13
_atom_site_aniso_U_23
O1 0.0332(7) 0.0417(7) 0.0668(8) 0.0023(5) -0.0147(5) 0.0152(5)
O2 0.0355(6) 0.0318(6) 0.0531(7) 0.0018(4) -0.0082(5) 0.0120(5)
N1 0.0345(8) 0.0387(8) 0.0538(8) 0.0008(6) -0.0088(6) 0.0135(6)
C1 0.0359(8) 0.0287(8) 0.0421(8) 0.0007(6) -0.0127(6) 0.0029(6)
C2 0.0373(9) 0.0350(9) 0.0468(9) 0.0009(6) -0.0043(7) 0.0060(7)
C3 0.0364(8) 0.0291(8) 0.0373(8) -0.0008(6) -0.0086(6) -0.0001(6)
C4 0.0470(10) 0.0375(9) 0.0368(8) 0.0027(7) 0.0021(7) 0.0042(6)
C5 0.0417(9) 0.0348(8) 0.0432(9) 0.0071(7) -0.0005(7) -0.0013(7)

loop_
_atom_type_symbol
_atom_type_description
_atom_type_scat_dispersion_real
_atom_type_scat_dispersion_imag
_atom_type_scat_source
C C 0.0033 0.0016 'International Tables Vol C Tables 4.2.6.8 and 6.1.1.4'
H H 0.0000 0.0000 'International Tables Vol C Tables 4.2.6.8 and 6.1.1.4'
N N 0.0061 0.0033 'International Tables Vol C Tables 4.2.6.8 and 6.1.1.4'
O O 0.0106 0.0060 'International Tables Vol C Tables 4.2.6.8 and 6.1.1.4'

loop_
_geom_angle_atom_site_label_1
_geom_angle_atom_site_label_2
_geom_angle_atom_site_label_3
_geom_angle_site_symmetry_1
_geom_angle_site_symmetry_3
_geom_angle
C1 O2 C2 . . 116.37(12)
C1 N1 H1A . . 119.3(12)
C1 N1 H1B . . 116.7(11)
H1A N1 H1B . . 118.9(16)
O1 C1 N1 . . 125.38(14)
O1 C1 O2 . . 123.02(14)
N1 C1 O2 . . 111.59(13)
O2 C2 C3 . . 108.74(12)
O2 C2 H2A . . 109.9
C3 C2 H2A . . 109.9
O2 C2 H2B . . 109.9
C3 C2 H2B . . 109.9
H2A C2 H2B . . 108.3
C5 C3 C4 . . 118.33(14)
C5 C3 C2 . . 119.38(14)
C4 C3 C2 . . 122.27(14)
C5 C4 C3 2_656 . 120.78(15)
C5 C4 H4 2_656 . 119.6
C3 C4 H4 . . 119.6
C3 C5 C4 . 2_656 120.89(15)
C3 C5 H5 . . 119.6
C4 C5 H5 2_656 . 119.6

loop_
_geom_bond_atom_site_label_1
_geom_bond_atom_site_label_2
_geom_bond_site_symmetry_2
_geom_bond_distance
O1 C1 . 1.2163(19)
O2 C1 . 1.3430(17)
O2 C2 . 1.4348(18)
N1 C1 . 1.331(2)
N1 H1A . 0.88(2)
N1 H1B . 0.93(2)
C2 C3 . 1.503(2)
C2 H2A . 0.9700
C2 H2B . 0.9700
C3 C5 . 1.383(2)
C3 C4 . 1.386(2)
C4 C5 2_656 1.384(2)
C4 H4 . 0.9300
C5 C4 2_656 1.384(2)
C5 H5 . 0.9300

loop_
_geom_hbond_atom_site_label_D
_geom_hbond_atom_site_label_H
_geom_hbond_atom_site_label_A
_geom_hbond_site_symmetry_A
_geom_hbond_distance_DH
_geom_hbond_distance_HA
_geom_hbond_distance_DA
_geom_hbond_angle_DHA
_geom_hbond_publ_flag
N1 H1A O1 1_655 0.88(2) 2.11(2) 2.930(2) 155.6(17) y
N1 H1B O1 2_675 0.93(2) 2.07(2) 2.9888(19) 169.8(16) y

loop_
_geom_torsion_atom_site_label_1
_geom_torsion_atom_site_label_2
_geom_torsion_atom_site_label_3
_geom_torsion_atom_site_label_4
_geom_torsion_site_symmetry_4
_geom_torsion
C2 O2 C1 O1 . -1.5(2)
C2 O2 C1 N1 . 179.38(13)
C1 O2 C2 C3 . 172.41(12)
O2 C2 C3 C5 . 156.37(14)
O2 C2 C3 C4 . -25.2(2)
C5 C3 C4 C5 2_656 0.2(3)
C2 C3 C4 C5 2_656 -178.21(15)
C4 C3 C5 C4 2_656 -0.2(3)
C2 C3 C5 C4 2_656 178.25(15)
